data_7702962
loop_
_publ_author_name
'Petrus, Rafa\/l'
'Fa\/lat, Patryk'
'Sobota, Piotr'

_publ_section_title
;
 Use of lithium aryloxides as promoters for preparation of \a-hydroxy acid
 esters.
;
_journal_issue 3
_journal_name_full 'Dalton transactions (Cambridge, England : 2003)'
_journal_page_first 866
_journal_page_last 876
_journal_paper_doi 10.1039/c9dt03631h
_journal_volume 49
_journal_year 2020
_chemical_formula_moiety 'C10 H15 Li O5'
_chemical_formula_sum 'C10 H15 Li O5'
_chemical_formula_weight 222.16
_chemical_properties_physical Air-sensitive,Moisture-sensitive,Hygroscopic
_space_group_crystal_system orthorhombic
_space_group_IT_number 33
_space_group_name_Hall 'P 2c -2n'
_space_group_name_H-M_alt 'P n a 21'
_atom_sites_solution_hydrogens mixed
_atom_sites_solution_primary direct
_atom_sites_solution_secondary difmap
_audit_creation_method SHELXL-2014/7
_audit_update_record
;
2019-07-30 deposited with the CCDC.	2019-12-13 downloaded from the CCDC.
;
_cell_angle_alpha 90
_cell_angle_beta 90
_cell_angle_gamma 90
_cell_formula_units_Z 4
_cell_length_a 16.678(4)
_cell_length_b 10.147(3)
_cell_length_c 7.008(2)
_cell_measurement_reflns_used 2473
_cell_measurement_temperature 100(2)
_cell_measurement_theta_max 73.7460
_cell_measurement_theta_min 4.3730
_cell_volume 1186.0(6)
_computing_cell_refinement 'CrysAlis PRO (Agilent, 2011)'
_computing_data_collection 'CrysAlis PRO (Agilent, 2011)'
_computing_data_reduction 'CrysAlis PRO (Agilent, 2011)'
_computing_molecular_graphics 'DIAMOND  (Brandenburg, 2007)'
_computing_publication_material 'SHELXL-2014/7 (Sheldrick, 2014)'
_computing_structure_refinement 'SHELXL-2014/7 (Sheldrick, 2014)'
_computing_structure_solution 'SHELXS-2014/7 (Sheldrick, 2014)'
_diffrn_ambient_temperature 100(2)
_diffrn_measured_fraction_theta_full 0.992
_diffrn_measured_fraction_theta_max 0.986
_diffrn_measurement_device_type 'SuperNova, Dual, Cu at zero, Atlas'
_diffrn_radiation_monochromator mirror
_diffrn_radiation_source 'SuperNova (Cu) X-ray Source'
_diffrn_radiation_type CuK\a
_diffrn_radiation_wavelength 1.54178
_diffrn_reflns_av_R_equivalents 0.0106
_diffrn_reflns_av_unetI/netI 0.0110
_diffrn_reflns_Laue_measured_fraction_full 0.992
_diffrn_reflns_Laue_measured_fraction_max 0.986
_diffrn_reflns_limit_h_max 19
_diffrn_reflns_limit_h_min -20
_diffrn_reflns_limit_k_max 8
_diffrn_reflns_limit_k_min -12
_diffrn_reflns_limit_l_max 8
_diffrn_reflns_limit_l_min -5
_diffrn_reflns_number 2830
_diffrn_reflns_point_group_measured_fraction_full 0.675
_diffrn_reflns_point_group_measured_fraction_max 0.671
_diffrn_reflns_theta_full 68.000
_diffrn_reflns_theta_max 69.918
_diffrn_reflns_theta_min 5.102
_exptl_absorpt_coefficient_mu 0.821
_exptl_absorpt_correction_T_max 0.811
_exptl_absorpt_correction_T_min 0.620
_exptl_absorpt_correction_type analytical
_exptl_absorpt_process_details
;
CrysAlisPro, Agilent Technologies,
Version 1.171.36.28 (release 01-02-2013 CrysAlis171 .NET)
(compiled Feb  1 2013,16:14:44)
Analytical numeric absorption correction using a multifaceted crystal
			model based on expressions derived by R.C. Clark & J.S. Reid.
(Clark, R. C. & Reid, J. S. (1995). Acta Cryst. A51, 887-897)
;
_exptl_crystal_colour colourless
_exptl_crystal_density_diffrn 1.244
_exptl_crystal_description block
_exptl_crystal_F_000 472
_exptl_crystal_size_max 0.920
_exptl_crystal_size_mid 0.460
_exptl_crystal_size_min 0.350
_refine_diff_density_max 0.233
_refine_diff_density_min -0.156
_refine_diff_density_rms 0.036
_refine_ls_abs_structure_details
;
 Flack x determined using 294 quotients [(I+)-(I-)]/[(I+)+(I-)]
 (Parsons, Flack and Wagner, Acta Cryst. B69 (2013) 249-259).
;
_refine_ls_abs_structure_Flack 0.37(9)
_refine_ls_extinction_method none
_refine_ls_goodness_of_fit_ref 1.092
_refine_ls_hydrogen_treatment constr
_refine_ls_matrix_type full
_refine_ls_number_parameters 148
_refine_ls_number_reflns 1508
_refine_ls_number_restraints 1
_refine_ls_restrained_S_all 1.091
_refine_ls_R_factor_all 0.0306
_refine_ls_R_factor_gt 0.0303
_refine_ls_shift/su_max 0.000
_refine_ls_shift/su_mean 0.000
_refine_ls_structure_factor_coef Fsqd
_refine_ls_weighting_details 'w=1/[\s^2^(Fo^2^)+(0.0622P)^2^+0.1837P] where P=(Fo^2^+2Fc^2^)/3'
_refine_ls_weighting_scheme calc
_refine_ls_wR_factor_gt 0.0858
_refine_ls_wR_factor_ref 0.0861
_reflns_Friedel_coverage 0.250
_reflns_Friedel_fraction_full 0.297
_reflns_Friedel_fraction_max 0.294
_reflns_number_gt 1495
_reflns_number_total 1508
_reflns_threshold_expression 'I > 2\s(I)'
_cod_data_source_file c9dt03631h2.cif
_cod_data_source_block 3
_cod_depositor_comments 'Adding full bibliography for 7702960--7702962.cif.'
_cod_database_code 7702962
_shelx_shelxl_version_number 2014/7
_shelx_space_group_comment
;
The symmetry employed for this shelxl refinement is uniquely defined
by the following loop, which should always be used as a source of
symmetry information in preference to the above space-group names.
They are only intended as comments.
;
_shelx_estimated_absorpt_t_min 0.519
_shelx_estimated_absorpt_t_max 0.762

loop_
_space_group_symop_operation_xyz
'x, y, z'
'-x, -y, z+1/2'
'x+1/2, -y+1/2, z'
'-x+1/2, y+1/2, z+1/2'

loop_
_atom_site_label
_atom_site_type_symbol
_atom_site_fract_x
_atom_site_fract_y
_atom_site_fract_z
_atom_site_U_iso_or_equiv
_atom_site_adp_type
_atom_site_occupancy
_atom_site_site_symmetry_order
_atom_site_calc_flag
_atom_site_refinement_flags_posn
_atom_site_refinement_flags_adp
Li1 Li 0.55848(16) 0.4001(3) 0.5069(5) 0.0174(6) Uani 1 1 d . .
O1 O 0.44609(6) 0.38225(11) 0.4903(2) 0.0153(3) Uani 1 1 d . .
O2 O 0.57911(7) 0.22536(12) 0.4171(2) 0.0187(3) Uani 1 1 d . .
O3 O 0.55416(7) 0.03388(12) 0.2737(2) 0.0203(3) Uani 1 1 d . .
C1 C 0.40583(9) 0.27860(17) 0.4300(3) 0.0135(4) Uani 1 1 d . .
C2 C 0.32060(10) 0.28180(17) 0.4311(3) 0.0167(4) Uani 1 1 d . .
H2 H 0.2944 0.3576 0.4805 0.020 Uiso 1 1 calc R U
C3 C 0.27469(10) 0.17941(19) 0.3633(3) 0.0194(4) Uani 1 1 d . .
H3 H 0.2179 0.1855 0.3661 0.023 Uiso 1 1 calc R U
C4 C 0.31164(11) 0.06617(19) 0.2899(3) 0.0209(4) Uani 1 1 d . .
H4 H 0.2801 -0.0046 0.2423 0.025 Uiso 1 1 calc R U
C5 C 0.39393(11) 0.05849(18) 0.2876(3) 0.0187(4) Uani 1 1 d . .
H5 H 0.4188 -0.0183 0.2375 0.022 Uiso 1 1 calc R U
C6 C 0.44229(10) 0.16165(18) 0.3576(3) 0.0152(4) Uani 1 1 d . .
C7 C 0.53019(10) 0.14676(16) 0.3545(3) 0.0144(4) Uani 1 1 d . .
C8 C 0.63986(10) 0.01356(18) 0.2662(3) 0.0207(4) Uani 1 1 d . .
H8A H 0.6612 0.0087 0.3963 0.031 Uiso 1 1 calc R U
H8B H 0.6651 0.0871 0.1984 0.031 Uiso 1 1 calc R U
H8C H 0.6514 -0.0690 0.1990 0.031 Uiso 1 1 calc R U
O4 O 0.60064(8) 0.41974(13) 0.7618(3) 0.0216(3) Uani 1 1 d . .
H4A H 0.5853 0.4802 0.8351 0.032 Uiso 1 1 d R U
C9 C 0.6353(2) 0.3190(2) 0.8704(5) 0.0493(8) Uani 1 1 d . .
H9A H 0.6633 0.2574 0.7858 0.074 Uiso 1 1 calc R U
H9B H 0.5933 0.2720 0.9405 0.074 Uiso 1 1 calc R U
H9C H 0.6736 0.3571 0.9611 0.074 Uiso 1 1 calc R U
O5 O 0.60317(7) 0.53703(13) 0.3434(2) 0.0199(3) Uani 1 1 d . .
H5A H 0.5836 0.5579 0.2372 0.030 Uiso 1 1 d R U
C10 C 0.63361(15) 0.6546(2) 0.4269(4) 0.0338(5) Uani 1 1 d . .
H10A H 0.6569 0.6343 0.5519 0.051 Uiso 1 1 calc R U
H10B H 0.5899 0.7183 0.4424 0.051 Uiso 1 1 calc R U
H10C H 0.6750 0.6921 0.3438 0.051 Uiso 1 1 calc R U

loop_
_atom_site_aniso_label
_atom_site_aniso_U_11
_atom_site_aniso_U_22
_atom_site_aniso_U_33
_atom_site_aniso_U_23
_atom_site_aniso_U_13
_atom_site_aniso_U_12
Li1 0.0134(12) 0.0212(14) 0.0177(16) -0.0012(14) -0.0014(13) -0.0015(10)
O1 0.0127(5) 0.0173(5) 0.0159(6) -0.0003(6) 0.0004(5) -0.0001(4)
O2 0.0102(5) 0.0229(6) 0.0232(7) -0.0060(6) 0.0007(5) -0.0006(5)
O3 0.0140(6) 0.0221(6) 0.0246(8) -0.0072(7) 0.0000(6) 0.0014(4)
C1 0.0128(7) 0.0197(8) 0.0079(8) 0.0031(7) -0.0002(7) -0.0004(6)
C2 0.0153(8) 0.0217(8) 0.0130(8) 0.0036(8) 0.0010(7) 0.0033(7)
C3 0.0085(7) 0.0335(10) 0.0161(10) 0.0049(9) -0.0004(7) -0.0010(6)
C4 0.0177(8) 0.0278(9) 0.0171(10) -0.0022(9) -0.0032(8) -0.0066(6)
C5 0.0194(8) 0.0207(8) 0.0160(10) -0.0026(8) 0.0009(8) -0.0021(6)
C6 0.0140(8) 0.0218(8) 0.0098(8) 0.0013(8) -0.0003(7) -0.0013(6)
C7 0.0151(8) 0.0169(8) 0.0111(8) -0.0002(7) 0.0018(7) -0.0004(6)
C8 0.0135(8) 0.0261(9) 0.0225(11) -0.0066(10) 0.0011(8) 0.0041(6)
O4 0.0278(6) 0.0200(6) 0.0170(7) -0.0027(6) -0.0047(6) 0.0069(5)
C9 0.0802(19) 0.0346(12) 0.0332(15) -0.0038(12) -0.0204(14) 0.0263(12)
O5 0.0213(6) 0.0234(6) 0.0149(6) 0.0011(6) -0.0051(5) -0.0046(5)
C10 0.0497(12) 0.0324(10) 0.0193(10) -0.0050(10) 0.0042(11) -0.0167(10)

loop_
_atom_type_symbol
_atom_type_description
_atom_type_scat_dispersion_real
_atom_type_scat_dispersion_imag
_atom_type_scat_source
C C 0.0181 0.0091 'International Tables Vol C Tables 4.2.6.8 and 6.1.1.4'
H H 0.0000 0.0000 'International Tables Vol C Tables 4.2.6.8 and 6.1.1.4'
O O 0.0492 0.0322 'International Tables Vol C Tables 4.2.6.8 and 6.1.1.4'
Li Li 0.0008 0.0003 'International Tables Vol C Tables 4.2.6.8 and 6.1.1.4'

loop_
_geom_angle_atom_site_label_1
_geom_angle_atom_site_label_2
_geom_angle_atom_site_label_3
_geom_angle
O1 Li1 O2 93.97(14)
O1 Li1 O4 115.41(19)
O2 Li1 O4 109.54(17)
O1 Li1 O5 114.34(17)
O2 Li1 O5 113.49(18)
O4 Li1 O5 109.35(15)
C1 O1 Li1 127.08(14)
C7 O2 Li1 127.08(14)
C7 O3 C8 115.63(13)
O1 C1 C2 119.31(15)
O1 C1 C6 124.11(14)
C2 C1 C6 116.56(15)
C3 C2 C1 122.52(16)
C3 C2 H2 118.7
C1 C2 H2 118.7
C2 C3 C4 120.07(15)
C2 C3 H3 120.0
C4 C3 H3 120.0
C5 C4 C3 119.34(17)
C5 C4 H4 120.3
C3 C4 H4 120.3
C4 C5 C6 121.67(17)
C4 C5 H5 119.2
C6 C5 H5 119.2
C5 C6 C1 119.83(15)
C5 C6 C7 119.20(16)
C1 C6 C7 120.96(15)
O2 C7 O3 120.72(15)
O2 C7 C6 126.28(16)
O3 C7 C6 113.00(14)
O3 C8 H8A 109.5
O3 C8 H8B 109.5
H8A C8 H8B 109.5
O3 C8 H8C 109.5
H8A C8 H8C 109.5
H8B C8 H8C 109.5
C9 O4 Li1 125.37(17)
C9 O4 H4A 109.0
Li1 O4 H4A 122.0
O4 C9 H9A 109.5
O4 C9 H9B 109.5
H9A C9 H9B 109.5
O4 C9 H9C 109.5
H9A C9 H9C 109.5
H9B C9 H9C 109.5
C10 O5 Li1 119.52(18)
C10 O5 H5A 106.9
Li1 O5 H5A 123.5
O5 C10 H10A 109.5
O5 C10 H10B 109.5
H10A C10 H10B 109.5
O5 C10 H10C 109.5
H10A C10 H10C 109.5
H10B C10 H10C 109.5

loop_
_geom_bond_atom_site_label_1
_geom_bond_atom_site_label_2
_geom_bond_distance
Li1 O1 1.887(3)
Li1 O2 1.913(3)
Li1 O4 1.930(4)
Li1 O5 1.949(4)
O1 C1 1.317(2)
O2 C7 1.222(2)
O3 C7 1.339(2)
O3 C8 1.4451(19)
C1 C2 1.422(2)
C1 C6 1.427(3)
C2 C3 1.375(3)
C2 H2 0.9500
C3 C4 1.402(3)
C3 H3 0.9500
C4 C5 1.375(3)
C4 H4 0.9500
C5 C6 1.410(3)
C5 H5 0.9500
C6 C7 1.474(2)
C8 H8A 0.9800
C8 H8B 0.9800
C8 H8C 0.9800
O4 C9 1.399(3)
O4 H4A 0.8400
C9 H9A 0.9800
C9 H9B 0.9800
C9 H9C 0.9800
O5 C10 1.422(3)
O5 H5A 0.8400
C10 H10A 0.9800
C10 H10B 0.9800
C10 H10C 0.9800

loop_
_geom_hbond_atom_site_label_D
_geom_hbond_atom_site_label_H
_geom_hbond_atom_site_label_A
_geom_hbond_distance_DH
_geom_hbond_distance_HA
_geom_hbond_distance_DA
_geom_hbond_angle_DHA
_geom_hbond_site_symmetry_A
O4 H4A O1 0.84 1.85 2.685(2) 177.7 2_665
O5 H5A O1 0.84 1.90 2.733(2) 171.6 2_664

loop_
_geom_torsion_atom_site_label_1
_geom_torsion_atom_site_label_2
_geom_torsion_atom_site_label_3
_geom_torsion_atom_site_label_4
_geom_torsion
O2 Li1 O1 C1 -1.3(3)
O4 Li1 O1 C1 -115.2(2)
O5 Li1 O1 C1 116.7(2)
Li1 O1 C1 C2 178.7(2)
Li1 O1 C1 C6 -2.9(3)
O1 C1 C2 C3 177.37(18)
C6 C1 C2 C3 -1.2(3)
C1 C2 C3 C4 0.2(3)
C2 C3 C4 C5 0.3(3)
C3 C4 C5 C6 0.2(3)
C4 C5 C6 C1 -1.2(3)
C4 C5 C6 C7 178.9(2)
O1 C1 C6 C5 -176.84(19)
C2 C1 C6 C5 1.6(3)
O1 C1 C6 C7 3.1(3)
C2 C1 C6 C7 -178.47(18)
Li1 O2 C7 O3 171.3(2)
Li1 O2 C7 C6 -8.9(3)
C8 O3 C7 O2 -0.2(3)
C8 O3 C7 C6 179.97(17)
C5 C6 C7 O2 -176.9(2)
C1 C6 C7 O2 3.2(3)
C5 C6 C7 O3 2.9(3)
C1 C6 C7 O3 -176.97(17)
